data_4518757
loop_
_publ_author_name
'Ao, Yu-Fei'
'Hu, Hui-Juan'
'Zhao, Cheng-Xin'
'Chen, Peng'
'Huang, Tingting'
'Chen, Hui'
'Wang, Qi-Qiang'
'Wang, De-Xian'
'Wang, Mei-Xiang'

_publ_section_title
;
 Reversal and Amplification of the Enantioselectivity of Biocatalytic
 Desymmetrization toward Meso Heterocyclic Dicarboxamides Enabled by
 Rational Engineering of Amidase
;
_journal_name_full 'ACS Catalysis'
_journal_page_first 6900
_journal_page_last 6907
_journal_paper_doi 10.1021/acscatal.1c01220
_journal_year 2021
_chemical_absolute_configuration ad
_chemical_formula_moiety '2(C14 H17 N O4)'
_chemical_formula_sum 'C28 H34 N2 O8'
_chemical_formula_weight 526.57
_space_group_crystal_system monoclinic
_space_group_IT_number 4
_space_group_name_Hall 'P 2yb'
_space_group_name_H-M_alt 'P 1 21 1'
_atom_sites_solution_hydrogens geom
_atom_sites_solution_primary dual
_audit_creation_date 2020-12-03
_audit_creation_method
;
Olex2 1.3
(compiled 2020.07.31 svn.rc2a77460 for OlexSys, GUI svn.r6145)
;
_cell_angle_alpha 90
_cell_angle_beta 95.829(2)
_cell_angle_gamma 90
_cell_formula_units_Z 2
_cell_length_a 7.9990(2)
_cell_length_b 14.9431(3)
_cell_length_c 11.0324(2)
_cell_measurement_reflns_used 20074
_cell_measurement_temperature 170.01(10)
_cell_measurement_theta_max 30.6680
_cell_measurement_theta_min 1.8500
_cell_volume 1311.88(5)
_computing_cell_refinement 'CrysAlisPro 1.171.39.45i (Rigaku OD, 2018)'
_computing_data_collection 'CrysAlisPro 1.171.39.45i (Rigaku OD, 2018)'
_computing_data_reduction 'CrysAlisPro 1.171.39.45i (Rigaku OD, 2018)'
_computing_molecular_graphics 'Olex2 1.3 (Dolomanov et al., 2009)'
_computing_publication_material 'Olex2 1.3 (Dolomanov et al., 2009)'
_computing_structure_refinement 'SHELXL 2018/3 (Sheldrick, 2015)'
_computing_structure_solution 'SHELXT 2018/2 (Sheldrick, 2018)'
_diffrn_ambient_environment N~2~
_diffrn_ambient_temperature 170.01(10)
_diffrn_detector 'CCD plate'
_diffrn_measured_fraction_theta_full 1.000
_diffrn_measured_fraction_theta_max 0.905
_diffrn_measurement_details
;
List of Runs (angles in degrees, time in seconds):

  # Type    Start    End  Width  t~exp~   \w     \q     \k     \f   Frames
--------------------------------------------------------------------------
  1  \w   -100.00  78.00   0.50    5.00    --  -11.40  45.00 -12.34  356
  2  \w   -100.00  78.00   0.50    5.00    --  -11.40  45.00 120.00  356
  3  \w   -100.00  78.00   0.50    5.00    --  -11.40  45.00  60.00  356
  4  \w   -100.00  78.00   0.50    5.00    --  -11.40  45.00 178.51  356
  5  \w    -84.00  27.00   0.50    5.00    --    5.00  45.00  90.00  222
;
_diffrn_measurement_device 'four-circle diffractometer'
_diffrn_measurement_device_type 'XtaLAB AFC10 (RCD3): fixed-chi single'
_diffrn_measurement_method '\w scans'
_diffrn_orient_matrix_type 'CrysAlisPro convention (1999,Acta A55,543-557)'
_diffrn_orient_matrix_UB_11 0.0528080000
_diffrn_orient_matrix_UB_12 0.0365523000
_diffrn_orient_matrix_UB_13 0.0192049000
_diffrn_orient_matrix_UB_21 -0.0713701000
_diffrn_orient_matrix_UB_22 0.0282788000
_diffrn_orient_matrix_UB_23 -0.0009765000
_diffrn_orient_matrix_UB_31 -0.0080603000
_diffrn_orient_matrix_UB_32 -0.0108229000
_diffrn_orient_matrix_UB_33 0.0616939000
_diffrn_radiation_monochromator mirror
_diffrn_radiation_probe x-ray
_diffrn_radiation_type 'Mo K\a'
_diffrn_radiation_wavelength 0.71073
_diffrn_reflns_av_R_equivalents 0.0227
_diffrn_reflns_av_unetI/netI 0.0186
_diffrn_reflns_Laue_measured_fraction_full 1.000
_diffrn_reflns_Laue_measured_fraction_max 0.905
_diffrn_reflns_limit_h_max 11
_diffrn_reflns_limit_h_min -11
_diffrn_reflns_limit_k_max 21
_diffrn_reflns_limit_k_min -21
_diffrn_reflns_limit_l_max 15
_diffrn_reflns_limit_l_min -15
_diffrn_reflns_number 32333
_diffrn_reflns_point_group_measured_fraction_full 1.000
_diffrn_reflns_point_group_measured_fraction_max 0.860
_diffrn_reflns_theta_full 25.242
_diffrn_reflns_theta_max 31.046
_diffrn_reflns_theta_min 1.855
_diffrn_source 'Rotating-anode X-ray tube'
_diffrn_source_type 'Rigaku (Mo) X-ray Source'
_exptl_absorpt_coefficient_mu 0.098
_exptl_absorpt_correction_T_max 1.00000
_exptl_absorpt_correction_T_min 0.65407
_exptl_absorpt_correction_type multi-scan
_exptl_absorpt_process_details
;
CrysAlisPro 1.171.39.45i (Rigaku Oxford Diffraction, 2018)
Empirical absorption correction using spherical harmonics,
 implemented in SCALE3 ABSPACK scaling algorithm.
;
_exptl_crystal_colour colourless
_exptl_crystal_colour_primary colourless
_exptl_crystal_density_diffrn 1.333
_exptl_crystal_description block
_exptl_crystal_F_000 560
_exptl_crystal_size_max 0.28
_exptl_crystal_size_mid 0.18
_exptl_crystal_size_min 0.14
_refine_diff_density_max 0.199
_refine_diff_density_min -0.168
_refine_diff_density_rms 0.033
_refine_ls_abs_structure_details
;
 Flack x determined using 2932 quotients [(I+)-(I-)]/[(I+)+(I-)]
 (Parsons, Flack and Wagner, Acta Cryst. B69 (2013) 249-259).
;
_refine_ls_abs_structure_Flack -0.01(16)
_refine_ls_extinction_method none
_refine_ls_goodness_of_fit_ref 1.077
_refine_ls_hydrogen_treatment constr
_refine_ls_matrix_type full
_refine_ls_number_parameters 343
_refine_ls_number_reflns 7224
_refine_ls_number_restraints 1
_refine_ls_restrained_S_all 1.077
_refine_ls_R_factor_all 0.0335
_refine_ls_R_factor_gt 0.0301
_refine_ls_shift/su_max 0.001
_refine_ls_shift/su_mean 0.000
_refine_ls_structure_factor_coef Fsqd
_refine_ls_weighting_details 'w=1/[\s^2^(Fo^2^)+(0.0428P)^2^+0.0935P] where P=(Fo^2^+2Fc^2^)/3'
_refine_ls_weighting_scheme calc
_refine_ls_wR_factor_gt 0.0763
_refine_ls_wR_factor_ref 0.0779
_reflns_Friedel_coverage 0.839
_reflns_Friedel_fraction_full 1.000
_reflns_Friedel_fraction_max 0.813
_reflns_number_gt 6730
_reflns_number_total 7224
_reflns_threshold_expression 'I > 2\s(I)'
_cod_data_source_file cs1c01220_si_002.cif
_cod_data_source_block mx8954
_cod_database_code 4518757
_shelx_shelxl_version_number 2018/3
_chemical_oxdiff_formula CHON
_shelx_space_group_comment
;
The symmetry employed for this shelxl refinement is uniquely defined
by the following loop, which should always be used as a source of
symmetry information in preference to the above space-group names.
They are only intended as comments.
;
_shelx_estimated_absorpt_t_max 0.986
_shelx_estimated_absorpt_t_min 0.973
_reflns_odcompleteness_completeness 99.97
_reflns_odcompleteness_iscentric 1
_reflns_odcompleteness_theta 27.42
_olex2_refinement_description
;
1. Fixed Uiso
 At 1.2 times of:
  All C(H) groups, All C(H,H) groups, All N(H,H) groups
2.a Ternary CH refined with riding coordinates:
 C2(H2), C6(H6), C16(H16), C20(H20)
2.b Secondary CH2 refined with riding coordinates:
 C3(H3A,H3B), C4(H4A,H4B), C5(H5A,H5B), C8(H8A,H8B), C17(H17A,H17B), C18(H18A,
 H18B), C19(H19A,H19B), C22(H22A,H22B)
2.c Aromatic/amide H refined with riding coordinates:
 C10(H10), C11(H11), C12(H12), C13(H13), C14(H14), C24(H24), C25(H25),
 C26(H26), C27(H27), C28(H28)
2.d X=CH2 refined with riding coordinates:
 N1(H1A,H1B), N2(H2A,H2B)
;
_olex2_submission_special_instructions 'No special instructions were received'
_oxdiff_exptl_absorpt_empirical_details
;
Empirical correction (ABSPACK) includes:
- Absorption correction using spherical harmonics
- Frame scaling
;
_oxdiff_exptl_absorpt_empirical_full_max 1.716
_oxdiff_exptl_absorpt_empirical_full_min 0.664

loop_
_space_group_symop_operation_xyz
'x, y, z'
'-x, y+1/2, -z'

loop_
_atom_site_label
_atom_site_type_symbol
_atom_site_fract_x
_atom_site_fract_y
_atom_site_fract_z
_atom_site_U_iso_or_equiv
_atom_site_adp_type
_atom_site_occupancy
_atom_site_site_symmetry_order
_atom_site_calc_flag
_atom_site_refinement_flags_posn
_atom_site_refinement_flags_adp
_atom_site_refinement_flags_occupancy
_atom_site_disorder_assembly
_atom_site_disorder_group
O1 O 0.40466(17) 0.41227(9) 0.62993(10) 0.0396(3) Uani 1 1 d . . . . .
O2 O 0.61351(13) 0.45930(7) 0.36789(9) 0.0246(2) Uani 1 1 d . . . . .
O3 O 0.79563(15) 0.54713(7) 0.21157(10) 0.0335(2) Uani 1 1 d . . . . .
O4 O 0.71088(13) 0.44931(8) 0.06301(9) 0.0316(2) Uani 1 1 d . . . . .
N1 N 0.55834(19) 0.53076(10) 0.57976(13) 0.0357(3) Uani 1 1 d . . . . .
H1A H 0.541898 0.559435 0.645089 0.043 Uiso 1 1 calc R U . . .
H1B H 0.618096 0.554305 0.527571 0.043 Uiso 1 1 calc R U . . .
C1 C 0.49178(19) 0.45053(11) 0.55956(13) 0.0272(3) Uani 1 1 d . . . . .
C2 C 0.52546(18) 0.40217(10) 0.44379(13) 0.0245(3) Uani 1 1 d . . . . .
H2 H 0.417297 0.386133 0.399328 0.029 Uiso 1 1 calc R U . . .
C3 C 0.6237(2) 0.31676(11) 0.47399(15) 0.0346(3) Uani 1 1 d . . . . .
H3A H 0.561954 0.278768 0.525131 0.042 Uiso 1 1 calc R U . . .
H3B H 0.731142 0.331139 0.518517 0.042 Uiso 1 1 calc R U . . .
C4 C 0.6516(2) 0.26757(11) 0.35735(17) 0.0382(4) Uani 1 1 d . . . . .
H4A H 0.545103 0.245607 0.318835 0.046 Uiso 1 1 calc R U . . .
H4B H 0.724771 0.216594 0.376152 0.046 Uiso 1 1 calc R U . . .
C5 C 0.7309(2) 0.33021(10) 0.27071(15) 0.0314(3) Uani 1 1 d . . . . .
H5A H 0.734231 0.301105 0.192403 0.038 Uiso 1 1 calc R U . . .
H5B H 0.845453 0.343664 0.303086 0.038 Uiso 1 1 calc R U . . .
C6 C 0.63034(18) 0.41704(10) 0.25394(13) 0.0239(3) Uani 1 1 d . . . . .
H6 H 0.518559 0.404050 0.212850 0.029 Uiso 1 1 calc R U . . .
C7 C 0.72101(18) 0.48080(10) 0.17690(13) 0.0242(3) Uani 1 1 d . . . . .
C8 C 0.8198(2) 0.48814(11) -0.02118(14) 0.0327(3) Uani 1 1 d . . . . .
H8A H 0.896775 0.530568 0.021145 0.039 Uiso 1 1 calc R U . . .
H8B H 0.753128 0.519352 -0.086360 0.039 Uiso 1 1 calc R U . . .
C9 C 0.91580(17) 0.41303(10) -0.07220(13) 0.0247(3) Uani 1 1 d . . . . .
C10 C 0.90150(19) 0.39602(11) -0.19667(13) 0.0284(3) Uani 1 1 d . . . . .
H10 H 0.830891 0.431010 -0.249473 0.034 Uiso 1 1 calc R U . . .
C11 C 0.9926(2) 0.32679(12) -0.24223(14) 0.0328(3) Uani 1 1 d . . . . .
H11 H 0.984643 0.316420 -0.325736 0.039 Uiso 1 1 calc R U . . .
C12 C 1.0945(2) 0.27348(11) -0.16463(15) 0.0333(3) Uani 1 1 d . . . . .
H12 H 1.154117 0.226733 -0.195516 0.040 Uiso 1 1 calc R U . . .
C13 C 1.1081(2) 0.28951(12) -0.04030(15) 0.0330(3) Uani 1 1 d . . . . .
H13 H 1.176431 0.253272 0.012353 0.040 Uiso 1 1 calc R U . . .
C14 C 1.02008(19) 0.35940(11) 0.00553(14) 0.0306(3) Uani 1 1 d . . . . .
H14 H 1.030827 0.370527 0.088894 0.037 Uiso 1 1 calc R U . . .
O5 O 0.48577(18) 0.60123(8) 0.81203(11) 0.0414(3) Uani 1 1 d . . . . .
O6 O 0.31140(13) 0.55487(7) 1.08511(9) 0.0243(2) Uani 1 1 d . . . . .
O7 O 0.18654(14) 0.45362(7) 1.25916(10) 0.0312(2) Uani 1 1 d . . . . .
O8 O 0.14316(14) 0.57687(7) 1.36816(10) 0.0316(2) Uani 1 1 d . . . . .
N2 N 0.34697(17) 0.48024(9) 0.87149(11) 0.0303(3) Uani 1 1 d . . . . .
H2A H 0.369986 0.449056 0.809807 0.036 Uiso 1 1 calc R U . . .
H2B H 0.288471 0.457223 0.924842 0.036 Uiso 1 1 calc R U . . .
C15 C 0.40164(18) 0.56375(10) 0.88433(13) 0.0269(3) Uani 1 1 d . . . . .
C16 C 0.35235(18) 0.61634(10) 0.99324(13) 0.0250(3) Uani 1 1 d . . . . .
H16 H 0.250757 0.650581 0.966531 0.030 Uiso 1 1 calc R U . . .
C17 C 0.48736(19) 0.68205(10) 1.04055(14) 0.0281(3) Uani 1 1 d . . . . .
H17A H 0.506828 0.724508 0.976976 0.034 Uiso 1 1 calc R U . . .
H17B H 0.591534 0.650281 1.063463 0.034 Uiso 1 1 calc R U . . .
C18 C 0.4335(2) 0.73179(11) 1.15057(16) 0.0340(3) Uani 1 1 d . . . . .
H18A H 0.525918 0.768092 1.186836 0.041 Uiso 1 1 calc R U . . .
H18B H 0.340227 0.771239 1.124982 0.041 Uiso 1 1 calc R U . . .
C19 C 0.3809(2) 0.66541(11) 1.24419(15) 0.0308(3) Uani 1 1 d . . . . .
H19A H 0.478205 0.631949 1.278745 0.037 Uiso 1 1 calc R U . . .
H19B H 0.334796 0.697401 1.309697 0.037 Uiso 1 1 calc R U . . .
C20 C 0.24981(18) 0.60133(10) 1.18428(13) 0.0251(3) Uani 1 1 d . . . . .
H20 H 0.151967 0.636611 1.152034 0.030 Uiso 1 1 calc R U . . .
C21 C 0.19171(17) 0.53320(10) 1.27225(13) 0.0246(3) Uani 1 1 d . . . . .
C22 C 0.0609(2) 0.52547(10) 1.45668(14) 0.0287(3) Uani 1 1 d . . . . .
H22A H 0.141389 0.487683 1.504349 0.034 Uiso 1 1 calc R U . . .
H22B H -0.026628 0.487932 1.416217 0.034 Uiso 1 1 calc R U . . .
C23 C -0.01266(17) 0.59305(10) 1.53658(13) 0.0240(3) Uani 1 1 d . . . . .
C24 C 0.0178(2) 0.58889(11) 1.66238(14) 0.0298(3) Uani 1 1 d . . . . .
H24 H 0.085191 0.543629 1.698677 0.036 Uiso 1 1 calc R U . . .
C25 C -0.0521(2) 0.65204(13) 1.73420(14) 0.0376(4) Uani 1 1 d . . . . .
H25 H -0.033638 0.647851 1.818606 0.045 Uiso 1 1 calc R U . . .
C26 C -0.1482(2) 0.72073(12) 1.68213(17) 0.0389(4) Uani 1 1 d . . . . .
H26 H -0.193560 0.763245 1.730918 0.047 Uiso 1 1 calc R U . . .
C27 C -0.1770(2) 0.72626(12) 1.55661(17) 0.0378(4) Uani 1 1 d . . . . .
H27 H -0.240323 0.773211 1.520679 0.045 Uiso 1 1 calc R U . . .
C28 C -0.1118(2) 0.66196(11) 1.48457(14) 0.0310(3) Uani 1 1 d . . . . .
H28 H -0.134617 0.664914 1.400307 0.037 Uiso 1 1 calc R U . . .

loop_
_atom_site_aniso_label
_atom_site_aniso_U_11
_atom_site_aniso_U_22
_atom_site_aniso_U_33
_atom_site_aniso_U_23
_atom_site_aniso_U_13
_atom_site_aniso_U_12
O1 0.0512(7) 0.0426(7) 0.0271(5) -0.0003(5) 0.0145(5) -0.0136(6)
O2 0.0305(5) 0.0243(5) 0.0199(4) -0.0002(4) 0.0071(4) 0.0006(4)
O3 0.0445(6) 0.0281(5) 0.0284(5) -0.0018(4) 0.0071(5) -0.0038(5)
O4 0.0317(5) 0.0407(6) 0.0244(5) -0.0059(5) 0.0119(4) -0.0037(5)
N1 0.0465(8) 0.0361(7) 0.0271(6) -0.0049(6) 0.0161(6) -0.0092(6)
C1 0.0289(7) 0.0322(7) 0.0204(6) 0.0018(6) 0.0028(5) 0.0007(6)
C2 0.0260(7) 0.0260(7) 0.0216(6) 0.0037(5) 0.0032(5) 0.0009(5)
C3 0.0399(9) 0.0316(8) 0.0318(8) 0.0096(7) 0.0013(7) 0.0069(7)
C4 0.0466(9) 0.0235(7) 0.0453(10) 0.0031(7) 0.0089(8) 0.0105(7)
C5 0.0339(8) 0.0250(7) 0.0360(8) -0.0022(6) 0.0076(6) 0.0074(6)
C6 0.0249(6) 0.0250(6) 0.0222(6) -0.0020(5) 0.0038(5) 0.0036(5)
C7 0.0244(6) 0.0258(6) 0.0227(6) -0.0013(5) 0.0037(5) 0.0063(5)
C8 0.0383(8) 0.0332(7) 0.0290(7) -0.0002(6) 0.0157(6) 0.0024(7)
C9 0.0237(6) 0.0287(7) 0.0227(6) -0.0016(5) 0.0072(5) -0.0026(5)
C10 0.0287(7) 0.0337(7) 0.0229(7) 0.0014(6) 0.0041(6) 0.0001(6)
C11 0.0361(8) 0.0406(8) 0.0222(7) -0.0080(6) 0.0054(6) -0.0010(7)
C12 0.0312(7) 0.0327(8) 0.0370(8) -0.0066(7) 0.0087(6) 0.0013(6)
C13 0.0283(7) 0.0386(8) 0.0323(8) 0.0041(7) 0.0039(6) 0.0043(6)
C14 0.0293(7) 0.0415(8) 0.0212(6) -0.0023(6) 0.0036(6) 0.0007(6)
O5 0.0587(8) 0.0380(6) 0.0305(6) -0.0007(5) 0.0196(6) -0.0105(6)
O6 0.0298(5) 0.0242(5) 0.0199(4) -0.0021(4) 0.0076(4) 0.0000(4)
O7 0.0398(6) 0.0273(5) 0.0273(5) -0.0018(4) 0.0065(4) 0.0029(5)
O8 0.0387(6) 0.0300(5) 0.0290(5) -0.0067(4) 0.0178(5) -0.0054(5)
N2 0.0362(7) 0.0333(7) 0.0227(6) -0.0037(5) 0.0093(5) -0.0050(5)
C15 0.0280(7) 0.0317(7) 0.0210(6) 0.0025(6) 0.0029(5) 0.0012(6)
C16 0.0248(6) 0.0269(7) 0.0235(6) 0.0022(5) 0.0037(5) 0.0022(5)
C17 0.0283(7) 0.0246(7) 0.0323(7) 0.0000(6) 0.0074(6) -0.0012(5)
C18 0.0370(8) 0.0251(7) 0.0414(9) -0.0079(7) 0.0121(7) -0.0035(6)
C19 0.0335(7) 0.0300(7) 0.0299(7) -0.0100(6) 0.0078(6) -0.0038(6)
C20 0.0250(6) 0.0261(7) 0.0250(7) -0.0043(6) 0.0066(5) 0.0024(5)
C21 0.0216(6) 0.0301(7) 0.0223(6) -0.0037(5) 0.0027(5) 0.0025(5)
C22 0.0329(7) 0.0272(7) 0.0276(7) 0.0006(6) 0.0105(6) 0.0003(6)
C23 0.0233(6) 0.0261(7) 0.0233(6) -0.0004(5) 0.0065(5) -0.0036(5)
C24 0.0288(7) 0.0361(8) 0.0245(7) 0.0038(6) 0.0028(5) -0.0039(6)
C25 0.0398(9) 0.0525(10) 0.0213(7) -0.0067(7) 0.0068(6) -0.0111(8)
C26 0.0385(8) 0.0404(9) 0.0405(9) -0.0149(8) 0.0166(7) -0.0057(7)
C27 0.0378(8) 0.0327(8) 0.0445(9) 0.0020(7) 0.0122(7) 0.0068(7)
C28 0.0346(8) 0.0349(8) 0.0244(7) 0.0032(6) 0.0074(6) 0.0034(6)

loop_
_atom_type_symbol
_atom_type_description
_atom_type_scat_dispersion_real
_atom_type_scat_dispersion_imag
_atom_type_scat_source
C C 0.0033 0.0016 'International Tables Vol C Tables 4.2.6.8 and 6.1.1.4'
H H 0.0000 0.0000 'International Tables Vol C Tables 4.2.6.8 and 6.1.1.4'
N N 0.0061 0.0033 'International Tables Vol C Tables 4.2.6.8 and 6.1.1.4'
O O 0.0106 0.0060 'International Tables Vol C Tables 4.2.6.8 and 6.1.1.4'

loop_
_geom_angle_atom_site_label_1
_geom_angle_atom_site_label_2
_geom_angle_atom_site_label_3
_geom_angle
_geom_angle_site_symmetry_1
_geom_angle_site_symmetry_3
_geom_angle_publ_flag
C6 O2 C2 110.38(11) . . ?
C7 O4 C8 118.43(12) . . ?
H1A N1 H1B 120.0 . . ?
C1 N1 H1A 120.0 . . ?
C1 N1 H1B 120.0 . . ?
O1 C1 N1 123.88(14) . . ?
O1 C1 C2 117.98(14) . . ?
N1 C1 C2 118.15(13) . . ?
O2 C2 C1 110.44(12) . . ?
O2 C2 H2 108.4 . . ?
O2 C2 C3 110.83(12) . . ?
C1 C2 H2 108.4 . . ?
C1 C2 C3 110.39(12) . . ?
C3 C2 H2 108.4 . . ?
C2 C3 H3A 109.7 . . ?
C2 C3 H3B 109.7 . . ?
C2 C3 C4 109.80(13) . . ?
H3A C3 H3B 108.2 . . ?
C4 C3 H3A 109.7 . . ?
C4 C3 H3B 109.7 . . ?
C3 C4 H4A 109.7 . . ?
C3 C4 H4B 109.7 . . ?
C3 C4 C5 109.96(14) . . ?
H4A C4 H4B 108.2 . . ?
C5 C4 H4A 109.7 . . ?
C5 C4 H4B 109.7 . . ?
C4 C5 H5A 109.5 . . ?
C4 C5 H5B 109.5 . . ?
C4 C5 C6 110.52(13) . . ?
H5A C5 H5B 108.1 . . ?
C6 C5 H5A 109.5 . . ?
C6 C5 H5B 109.5 . . ?
O2 C6 C5 111.42(12) . . ?
O2 C6 H6 109.4 . . ?
O2 C6 C7 108.09(11) . . ?
C5 C6 H6 109.4 . . ?
C7 C6 C5 109.08(12) . . ?
C7 C6 H6 109.4 . . ?
O3 C7 O4 124.86(14) . . ?
O3 C7 C6 126.41(13) . . ?
O4 C7 C6 108.68(12) . . ?
O4 C8 H8A 110.2 . . ?
O4 C8 H8B 110.2 . . ?
O4 C8 C9 107.64(13) . . ?
H8A C8 H8B 108.5 . . ?
C9 C8 H8A 110.2 . . ?
C9 C8 H8B 110.2 . . ?
C10 C9 C8 120.88(14) . . ?
C14 C9 C8 119.87(13) . . ?
C14 C9 C10 119.25(14) . . ?
C9 C10 H10 120.0 . . ?
C11 C10 C9 120.02(15) . . ?
C11 C10 H10 120.0 . . ?
C10 C11 H11 119.8 . . ?
C12 C11 C10 120.39(14) . . ?
C12 C11 H11 119.8 . . ?
C11 C12 H12 120.1 . . ?
C11 C12 C13 119.90(15) . . ?
C13 C12 H12 120.1 . . ?
C12 C13 H13 120.0 . . ?
C14 C13 C12 120.02(15) . . ?
C14 C13 H13 120.0 . . ?
C9 C14 H14 119.8 . . ?
C13 C14 C9 120.40(14) . . ?
C13 C14 H14 119.8 . . ?
C20 O6 C16 110.68(11) . . ?
C21 O8 C22 117.59(12) . . ?
H2A N2 H2B 120.0 . . ?
C15 N2 H2A 120.0 . . ?
C15 N2 H2B 120.0 . . ?
O5 C15 N2 123.78(14) . . ?
O5 C15 C16 118.69(14) . . ?
N2 C15 C16 117.51(13) . . ?
O6 C16 C15 108.94(11) . . ?
O6 C16 H16 107.8 . . ?
O6 C16 C17 112.28(12) . . ?
C15 C16 H16 107.8 . . ?
C17 C16 C15 112.01(12) . . ?
C17 C16 H16 107.8 . . ?
C16 C17 H17A 109.7 . . ?
C16 C17 H17B 109.7 . . ?
C16 C17 C18 110.00(12) . . ?
H17A C17 H17B 108.2 . . ?
C18 C17 H17A 109.7 . . ?
C18 C17 H17B 109.7 . . ?
C17 C18 H18A 109.6 . . ?
C17 C18 H18B 109.6 . . ?
H18A C18 H18B 108.2 . . ?
C19 C18 C17 110.06(12) . . ?
C19 C18 H18A 109.6 . . ?
C19 C18 H18B 109.6 . . ?
C18 C19 H19A 109.7 . . ?
C18 C19 H19B 109.7 . . ?
H19A C19 H19B 108.2 . . ?
C20 C19 C18 109.96(13) . . ?
C20 C19 H19A 109.7 . . ?
C20 C19 H19B 109.7 . . ?
O6 C20 C19 111.32(12) . . ?
O6 C20 H20 108.0 . . ?
O6 C20 C21 108.51(12) . . ?
C19 C20 H20 108.0 . . ?
C21 C20 C19 112.85(12) . . ?
C21 C20 H20 108.0 . . ?
O7 C21 O8 124.88(14) . . ?
O7 C21 C20 126.87(13) . . ?
O8 C21 C20 108.24(12) . . ?
O8 C22 H22A 110.6 . . ?
O8 C22 H22B 110.6 . . ?
O8 C22 C23 105.72(12) . . ?
H22A C22 H22B 108.7 . . ?
C23 C22 H22A 110.6 . . ?
C23 C22 H22B 110.6 . . ?
C24 C23 C22 121.27(14) . . ?
C24 C23 C28 118.83(14) . . ?
C28 C23 C22 119.90(13) . . ?
C23 C24 H24 119.9 . . ?
C25 C24 C23 120.14(15) . . ?
C25 C24 H24 119.9 . . ?
C24 C25 H25 119.6 . . ?
C26 C25 C24 120.73(15) . . ?
C26 C25 H25 119.6 . . ?
C25 C26 H26 120.2 . . ?
C25 C26 C27 119.55(16) . . ?
C27 C26 H26 120.2 . . ?
C26 C27 H27 120.0 . . ?
C28 C27 C26 119.98(16) . . ?
C28 C27 H27 120.0 . . ?
C23 C28 H28 119.6 . . ?
C27 C28 C23 120.74(15) . . ?
C27 C28 H28 119.6 . . ?

loop_
_geom_bond_atom_site_label_1
_geom_bond_atom_site_label_2
_geom_bond_distance
_geom_bond_site_symmetry_2
_geom_bond_publ_flag
O1 C1 1.2350(18) . ?
O2 C2 1.4304(17) . ?
O2 C6 1.4253(16) . ?
O3 C7 1.1994(19) . ?
O4 C7 1.3364(17) . ?
O4 C8 1.4568(18) . ?
N1 H1A 0.8600 . ?
N1 H1B 0.8600 . ?
N1 C1 1.322(2) . ?
C1 C2 1.515(2) . ?
C2 H2 0.9800 . ?
C2 C3 1.518(2) . ?
C3 H3A 0.9700 . ?
C3 H3B 0.9700 . ?
C3 C4 1.518(2) . ?
C4 H4A 0.9700 . ?
C4 H4B 0.9700 . ?
C4 C5 1.522(2) . ?
C5 H5A 0.9700 . ?
C5 H5B 0.9700 . ?
C5 C6 1.528(2) . ?
C6 H6 0.9800 . ?
C6 C7 1.510(2) . ?
C8 H8A 0.9700 . ?
C8 H8B 0.9700 . ?
C8 C9 1.502(2) . ?
C9 C10 1.390(2) . ?
C9 C14 1.389(2) . ?
C10 H10 0.9300 . ?
C10 C11 1.389(2) . ?
C11 H11 0.9300 . ?
C11 C12 1.375(2) . ?
C12 H12 0.9300 . ?
C12 C13 1.386(2) . ?
C13 H13 0.9300 . ?
C13 C14 1.384(2) . ?
C14 H14 0.9300 . ?
O5 C15 1.2296(19) . ?
O6 C16 1.4302(17) . ?
O6 C20 1.4251(16) . ?
O7 C21 1.1981(19) . ?
O8 C21 1.3340(17) . ?
O8 C22 1.4515(18) . ?
N2 H2A 0.8600 . ?
N2 H2B 0.8600 . ?
N2 C15 1.325(2) . ?
C15 C16 1.521(2) . ?
C16 H16 0.9800 . ?
C16 C17 1.513(2) . ?
C17 H17A 0.9700 . ?
C17 H17B 0.9700 . ?
C17 C18 1.522(2) . ?
C18 H18A 0.9700 . ?
C18 H18B 0.9700 . ?
C18 C19 1.522(2) . ?
C19 H19A 0.9700 . ?
C19 H19B 0.9700 . ?
C19 C20 1.521(2) . ?
C20 H20 0.9800 . ?
C20 C21 1.512(2) . ?
C22 H22A 0.9700 . ?
C22 H22B 0.9700 . ?
C22 C23 1.500(2) . ?
C23 C24 1.386(2) . ?
C23 C28 1.388(2) . ?
C24 H24 0.9300 . ?
C24 C25 1.386(2) . ?
C25 H25 0.9300 . ?
C25 C26 1.373(3) . ?
C26 H26 0.9300 . ?
C26 C27 1.383(3) . ?
C27 H27 0.9300 . ?
C27 C28 1.383(2) . ?
C28 H28 0.9300 . ?

loop_
_geom_torsion_atom_site_label_1
_geom_torsion_atom_site_label_2
_geom_torsion_atom_site_label_3
_geom_torsion_atom_site_label_4
_geom_torsion
_geom_torsion_site_symmetry_1
_geom_torsion_site_symmetry_2
_geom_torsion_site_symmetry_3
_geom_torsion_site_symmetry_4
_geom_torsion_publ_flag
O1 C1 C2 O2 174.27(13) . . . . ?
O1 C1 C2 C3 -62.82(18) . . . . ?
O2 C2 C3 C4 -59.11(17) . . . . ?
O2 C6 C7 O3 13.7(2) . . . . ?
O2 C6 C7 O4 -168.89(11) . . . . ?
O4 C8 C9 C10 119.84(15) . . . . ?
O4 C8 C9 C14 -59.94(19) . . . . ?
N1 C1 C2 O2 -6.26(18) . . . . ?
N1 C1 C2 C3 116.66(16) . . . . ?
C1 C2 C3 C4 178.21(13) . . . . ?
C2 O2 C6 C5 -61.21(15) . . . . ?
C2 O2 C6 C7 178.96(11) . . . . ?
C2 C3 C4 C5 53.08(18) . . . . ?
C3 C4 C5 C6 -51.39(19) . . . . ?
C4 C5 C6 O2 55.63(17) . . . . ?
C4 C5 C6 C7 174.88(13) . . . . ?
C5 C6 C7 O3 -107.62(17) . . . . ?
C5 C6 C7 O4 69.81(15) . . . . ?
C6 O2 C2 C1 -174.21(11) . . . . ?
C6 O2 C2 C3 63.13(15) . . . . ?
C7 O4 C8 C9 125.53(14) . . . . ?
C8 O4 C7 O3 11.0(2) . . . . ?
C8 O4 C7 C6 -166.45(12) . . . . ?
C8 C9 C10 C11 179.37(15) . . . . ?
C8 C9 C14 C13 179.45(14) . . . . ?
C9 C10 C11 C12 1.4(2) . . . . ?
C10 C9 C14 C13 -0.3(2) . . . . ?
C10 C11 C12 C13 -0.8(2) . . . . ?
C11 C12 C13 C14 -0.4(2) . . . . ?
C12 C13 C14 C9 1.0(2) . . . . ?
C14 C9 C10 C11 -0.8(2) . . . . ?
O5 C15 C16 O6 -159.31(13) . . . . ?
O5 C15 C16 C17 -34.49(19) . . . . ?
O6 C16 C17 C18 -56.10(16) . . . . ?
O6 C20 C21 O7 -4.6(2) . . . . ?
O6 C20 C21 O8 176.51(11) . . . . ?
O8 C22 C23 C24 -128.43(14) . . . . ?
O8 C22 C23 C28 50.85(18) . . . . ?
N2 C15 C16 O6 22.40(18) . . . . ?
N2 C15 C16 C17 147.22(14) . . . . ?
C15 C16 C17 C18 -179.05(12) . . . . ?
C16 O6 C20 C19 -61.04(16) . . . . ?
C16 O6 C20 C21 174.20(11) . . . . ?
C16 C17 C18 C19 52.03(18) . . . . ?
C17 C18 C19 C20 -52.90(17) . . . . ?
C18 C19 C20 O6 57.65(16) . . . . ?
C18 C19 C20 C21 179.95(12) . . . . ?
C19 C20 C21 O7 -128.43(16) . . . . ?
C19 C20 C21 O8 52.66(16) . . . . ?
C20 O6 C16 C15 -174.71(11) . . . . ?
C20 O6 C16 C17 60.63(15) . . . . ?
C21 O8 C22 C23 -167.66(12) . . . . ?
C22 O8 C21 O7 -7.2(2) . . . . ?
C22 O8 C21 C20 171.77(12) . . . . ?
C22 C23 C24 C25 -179.84(14) . . . . ?
C22 C23 C28 C27 -178.26(15) . . . . ?
C23 C24 C25 C26 -1.8(2) . . . . ?
C24 C23 C28 C27 1.0(2) . . . . ?
C24 C25 C26 C27 0.7(3) . . . . ?
C25 C26 C27 C28 1.2(3) . . . . ?
C26 C27 C28 C23 -2.1(3) . . . . ?
C28 C23 C24 C25 0.9(2) . . . . ?
